data_2014835
loop_
_publ_author_name
'Grimley, Fionuala M.'
'O'Donnell, Cormac'
'Pratt, Albert C.'
'Long, Conor'
'Howie, R. Alan'

_publ_section_title
;The (1<i>RS</i>,2<i>RS</i>,7<i>RS</i>,8<i>RS</i>)- and
 (1<i>RS</i>,2<i>SR</i>,7<i>SR</i>,8<i>RS</i>)-diastereoisomers of
 8,9,11,12-tetrachloro-<i>N</i>-ethyltricyclo[6.2.2.0^2,7^]dodeca-9,11-diene-1,10-dicarboximide
;
_journal_issue 6
_journal_name_full 'Acta Crystallographica Section C'
_journal_page_first o369
_journal_page_last o372
_journal_paper_doi 10.1107/S0108270105010218
_journal_volume 61
_journal_year 2005
_chemical_formula_iupac 'C16 H15 Cl4 N O2'
_chemical_formula_moiety 'C16 H15 Cl4 N O2'
_chemical_formula_sum 'C16 H15 Cl4 N O2'
_chemical_formula_weight 395.09
_chemical_melting_point .443E-305
_chemical_name_systematic
;
(1RS,2RS,7RS,8RS)-8,9,11,12-Tetrachloro-N-ethyltricyclo[6.2.2.0^2,7^]dodeca-
9,11-diene-1,10-dicarboximide
;
_space_group_IT_number 14
_symmetry_cell_setting monoclinic
_symmetry_space_group_name_Hall '-P 2ybc'
_symmetry_space_group_name_H-M 'P 1 21/c 1'
_atom_sites_solution_hydrogens geom
_atom_sites_solution_primary direct
_atom_sites_solution_secondary difmap
_cell_angle_alpha 90.00
_cell_angle_beta 97.83(13)
_cell_angle_gamma 90.00
_cell_formula_units_Z 4
_cell_length_a 10.705(17)
_cell_length_b 9.269(12)
_cell_length_c 17.53(3)
_cell_measurement_reflns_used 14
_cell_measurement_temperature 298(2)
_cell_measurement_theta_max 12.3
_cell_measurement_theta_min 10.0
_cell_volume 1723(5)
_computing_cell_refinement 'Nicolet P3 Software'
_computing_data_collection 'Nicolet P3 Software (Nicolet, 1980)'
_computing_data_reduction 'RDNIC (Howie, 1980)'
_computing_molecular_graphics 'ORTEP-3 for Windows (Farrugia, 1997)'
_computing_publication_material 'SHELXL97 and PLATON (Spek, 2003)'
_computing_structure_refinement 'SHELXL97 (Sheldrick, 1997)'
_computing_structure_solution 'SHELXS97 (Sheldrick, 1997)'
_diffrn_ambient_temperature 298(2)
_diffrn_measured_fraction_theta_full 1.000
_diffrn_measured_fraction_theta_max 1.000
_diffrn_measurement_device_type 'Nicolet P3 four-circle'
_diffrn_measurement_method '\q--2\q scans'
_diffrn_radiation_monochromator graphite
_diffrn_radiation_source 'normal-focus sealed tube'
_diffrn_radiation_type MoK\a
_diffrn_radiation_wavelength 0.71073
_diffrn_reflns_av_R_equivalents 0.0360
_diffrn_reflns_av_sigmaI/netI 0.1953
_diffrn_reflns_limit_h_max 15
_diffrn_reflns_limit_h_min 0
_diffrn_reflns_limit_k_max 13
_diffrn_reflns_limit_k_min 0
_diffrn_reflns_limit_l_max 24
_diffrn_reflns_limit_l_min -24
_diffrn_reflns_number 5280
_diffrn_reflns_theta_full 30.07
_diffrn_reflns_theta_max 30.07
_diffrn_reflns_theta_min 1.92
_diffrn_standards_decay_% 0
_diffrn_standards_interval_count 50
_diffrn_standards_number 2
_exptl_absorpt_coefficient_mu 0.694
_exptl_absorpt_correction_T_max 0.841
_exptl_absorpt_correction_T_min 0.606
_exptl_absorpt_correction_type psi-scan
_exptl_absorpt_process_details '(North <i>et al.</i>, 1968)'
_exptl_crystal_colour colourless
_exptl_crystal_density_diffrn 1.523
_exptl_crystal_density_method 'not measured'
_exptl_crystal_description prism
_exptl_crystal_F_000 808
_exptl_crystal_size_max 0.60
_exptl_crystal_size_mid 0.32
_exptl_crystal_size_min 0.25
_refine_diff_density_max 0.594
_refine_diff_density_min -0.272
_refine_ls_extinction_method none
_refine_ls_goodness_of_fit_ref 1.005
_refine_ls_hydrogen_treatment constr
_refine_ls_matrix_type full
_refine_ls_number_parameters 209
_refine_ls_number_reflns 5047
_refine_ls_number_restraints 0
_refine_ls_restrained_S_all 1.005
_refine_ls_R_factor_all 0.1332
_refine_ls_R_factor_gt 0.0634
_refine_ls_shift/su_max 0.000
_refine_ls_shift/su_mean 0.000
_refine_ls_structure_factor_coef Fsqd
_refine_ls_weighting_details 'calc w=1/[\s^2^(Fo^2^)+(0.0676P)^2^] where P=(Fo^2^+2Fc^2^)/3'
_refine_ls_weighting_scheme calc
_refine_ls_wR_factor_gt 0.1382
_refine_ls_wR_factor_ref 0.1589
_reflns_number_gt 2697
_reflns_number_total 5047
_reflns_threshold_expression I>2\s(I)
_cod_data_source_file gd1384.cif
_cod_data_source_block I
_cod_original_sg_symbol_H-M 'P 21/c'
_cod_database_code 2014835

loop_
_symmetry_equiv_pos_as_xyz
'x, y, z'
'x, -y+1/2, z+1/2'
'-x, -y, -z'
'-x, y-1/2, -z-1/2'

loop_
_atom_site_label
_atom_site_fract_x
_atom_site_fract_y
_atom_site_fract_z
_atom_site_U_iso_or_equiv
_atom_site_adp_type
_atom_site_calc_flag
_atom_site_refinement_flags
_atom_site_occupancy
_atom_site_disorder_assembly
_atom_site_disorder_group
_atom_site_type_symbol
Cl1 0.05670(9) 0.61101(11) 0.36427(6) 0.0670(3) Uani d . 1 . . Cl
Cl2 0.33128(11) 0.71615(9) 0.42965(5) 0.0664(3) Uani d . 1 . . Cl
Cl3 0.30089(10) 0.27524(11) 0.17652(5) 0.0616(3) Uani d . 1 . . Cl
Cl4 0.07020(9) 0.49295(12) 0.19801(5) 0.0635(3) Uani d . 1 . . Cl
O1 0.5048(2) 0.1318(3) 0.30229(16) 0.0637(7) Uani d . 1 . . O
O2 0.6102(2) 0.5563(3) 0.42754(14) 0.0606(7) Uani d . 1 . . O
N1 0.5846(2) 0.3381(3) 0.36345(15) 0.0464(7) Uani d . 1 . . N
C1 0.3649(3) 0.3232(3) 0.33572(15) 0.0327(6) Uani d . 1 . . C
C2 0.2845(3) 0.2537(3) 0.39500(17) 0.0336(6) Uani d . 1 . . C
H2 0.3326 0.2743 0.4455 0.040 Uiso calc R 1 . . H
C3 0.2562(4) 0.0943(4) 0.3974(2) 0.0553(9) Uani d . 1 . . C
H3A 0.3331 0.0387 0.3980 0.066 Uiso calc R 1 . . H
H3B 0.1980 0.0664 0.3525 0.066 Uiso calc R 1 . . H
C4 0.1981(4) 0.0674(4) 0.4703(2) 0.0552(9) Uani d . 1 . . C
H4A 0.2636 0.0767 0.5140 0.066 Uiso calc R 1 . . H
H4B 0.1677 -0.0313 0.4694 0.066 Uiso calc R 1 . . H
C5 0.0891(3) 0.1682(4) 0.48243(19) 0.0490(8) Uani d . 1 . . C
H5A 0.0148 0.1387 0.4480 0.059 Uiso calc R 1 . . H
H5B 0.0708 0.1562 0.5347 0.059 Uiso calc R 1 . . H
C6 0.1127(3) 0.3267(4) 0.4691(2) 0.0499(8) Uani d . 1 . . C
H6A 0.0347 0.3807 0.4674 0.060 Uiso calc R 1 . . H
H6B 0.1729 0.3647 0.5106 0.060 Uiso calc R 1 . . H
C7 0.1638(3) 0.3409(3) 0.39391(17) 0.0407(7) Uani d . 1 . . C
H7 0.1023 0.2898 0.3570 0.049 Uiso calc R 1 . . H
C8 0.1818(3) 0.4910(3) 0.35405(17) 0.0396(7) Uani d . 1 . . C
C9 0.3126(3) 0.5524(3) 0.38465(17) 0.0415(7) Uani d . 1 . . C
C10 0.4050(3) 0.4655(3) 0.37291(15) 0.0340(6) Uani d . 1 . . C
C11 0.2787(3) 0.3558(3) 0.26162(16) 0.0387(7) Uani d . 1 . . C
C12 0.1865(3) 0.4455(3) 0.27034(16) 0.0391(7) Uani d . 1 . . C
C13 0.4885(3) 0.2486(4) 0.32937(18) 0.0429(7) Uani d . 1 . . C
C14 0.5429(3) 0.4662(4) 0.39272(17) 0.0428(7) Uani d . 1 . . C
C15 0.7180(3) 0.3023(5) 0.3644(2) 0.0673(11) Uani d . 1 . . C
H15A 0.7292 0.1989 0.3704 0.081 Uiso calc R 1 . . H
H15B 0.7672 0.3489 0.4081 0.081 Uiso calc R 1 . . H
C16 0.7649(4) 0.3496(5) 0.2920(3) 0.0781(13) Uani d . 1 . . C
H16A 0.7139 0.3070 0.2486 0.117 Uiso calc R 1 . . H
H16B 0.8508 0.3193 0.2929 0.117 Uiso calc R 1 . . H
H16C 0.7601 0.4528 0.2881 0.117 Uiso calc R 1 . . H

loop_
_atom_site_aniso_label
_atom_site_aniso_U_11
_atom_site_aniso_U_22
_atom_site_aniso_U_33
_atom_site_aniso_U_12
_atom_site_aniso_U_13
_atom_site_aniso_U_23
Cl1 0.0688(6) 0.0607(6) 0.0760(6) 0.0347(5) 0.0254(5) 0.0082(5)
Cl2 0.1122(8) 0.0303(4) 0.0564(5) -0.0015(5) 0.0102(5) -0.0104(4)
Cl3 0.0815(7) 0.0686(6) 0.0359(4) 0.0046(5) 0.0120(4) -0.0153(4)
Cl4 0.0584(5) 0.0735(7) 0.0533(5) 0.0103(5) -0.0114(4) 0.0119(4)
O1 0.0539(15) 0.0507(15) 0.0903(19) 0.0148(12) 0.0231(14) -0.0116(14)
O2 0.0595(15) 0.0689(17) 0.0507(13) -0.0318(14) -0.0020(11) 0.0028(12)
N1 0.0322(14) 0.0622(18) 0.0450(14) 0.0010(13) 0.0063(11) 0.0067(13)
C1 0.0337(15) 0.0293(14) 0.0359(14) 0.0012(12) 0.0079(12) -0.0053(11)
C2 0.0326(15) 0.0308(14) 0.0387(14) -0.0003(12) 0.0095(12) 0.0003(12)
C3 0.061(2) 0.0387(18) 0.069(2) -0.0030(17) 0.0184(19) -0.0047(17)
C4 0.069(2) 0.0379(18) 0.062(2) -0.0086(17) 0.0210(19) 0.0073(16)
C5 0.050(2) 0.052(2) 0.0479(18) -0.0146(17) 0.0172(15) -0.0063(16)
C6 0.052(2) 0.0474(19) 0.0534(19) 0.0004(16) 0.0175(16) -0.0055(16)
C7 0.0409(17) 0.0382(16) 0.0444(17) 0.0028(14) 0.0112(13) -0.0019(13)
C8 0.0427(17) 0.0371(16) 0.0407(15) 0.0144(14) 0.0114(13) 0.0006(13)
C9 0.064(2) 0.0277(14) 0.0343(15) -0.0041(15) 0.0117(14) -0.0005(12)
C10 0.0388(16) 0.0310(14) 0.0328(14) -0.0070(12) 0.0066(12) -0.0005(11)
C11 0.0472(18) 0.0392(16) 0.0299(14) -0.0023(14) 0.0064(13) -0.0063(12)
C12 0.0392(16) 0.0434(17) 0.0339(14) 0.0018(14) 0.0015(12) 0.0044(13)
C13 0.0378(17) 0.0466(19) 0.0463(17) 0.0034(15) 0.0127(14) 0.0027(15)
C14 0.0447(18) 0.0514(19) 0.0326(15) -0.0104(16) 0.0061(13) 0.0091(14)
C15 0.0314(18) 0.099(3) 0.072(2) 0.003(2) 0.0067(17) 0.011(2)
C16 0.058(2) 0.093(3) 0.092(3) 0.005(2) 0.040(2) 0.008(3)

loop_
_atom_type_symbol
_atom_type_description
_atom_type_scat_dispersion_real
_atom_type_scat_dispersion_imag
_atom_type_scat_source
C C 0.0033 0.0016 'International Tables Vol C Tables 4.2.6.8 and 6.1.1.4'
H H 0.0000 0.0000 'International Tables Vol C Tables 4.2.6.8 and 6.1.1.4'
Cl Cl 0.1484 0.1585 'International Tables Vol C Tables 4.2.6.8 and 6.1.1.4'
N N 0.0061 0.0033 'International Tables Vol C Tables 4.2.6.8 and 6.1.1.4'
O O 0.0106 0.0060 'International Tables Vol C Tables 4.2.6.8 and 6.1.1.4'

loop_
_geom_angle_atom_site_label_1
_geom_angle_atom_site_label_2
_geom_angle_atom_site_label_3
_geom_angle
C13 N1 C14 114.3(3)
C13 N1 C15 122.2(3)
C14 N1 C15 123.4(3)
C10 C1 C13 103.4(3)
C10 C1 C11 107.4(2)
C13 C1 C11 117.7(3)
C10 C1 C2 102.8(2)
C13 C1 C2 115.2(3)
C11 C1 C2 108.8(3)
C3 C2 C7 110.3(3)
C3 C2 C1 123.2(3)
C7 C2 C1 108.3(2)
C3 C2 H2 104.4
C7 C2 H2 104.4
C1 C2 H2 104.4
C2 C3 C4 106.9(3)
C2 C3 H3A 110.3
C4 C3 H3A 110.3
C2 C3 H3B 110.3
C4 C3 H3B 110.3
H3A C3 H3B 108.6
C3 C4 C5 115.1(3)
C3 C4 H4A 108.5
C5 C4 H4A 108.5
C3 C4 H4B 108.5
C5 C4 H4B 108.5
H4A C4 H4B 107.5
C6 C5 C4 115.1(3)
C6 C5 H5A 108.5
C4 C5 H5A 108.5
C6 C5 H5B 108.5
C4 C5 H5B 108.5
H5A C5 H5B 107.5
C7 C6 C5 108.0(3)
C7 C6 H6A 110.1
C5 C6 H6A 110.1
C7 C6 H6B 110.1
C5 C6 H6B 110.1
H6A C6 H6B 108.4
C6 C7 C2 110.7(3)
C6 C7 C8 123.1(3)
C2 C7 C8 108.6(3)
C6 C7 H7 104.2
C2 C7 H7 104.2
C8 C7 H7 104.2
C12 C8 C9 106.7(3)
C12 C8 C7 101.7(2)
C9 C8 C7 109.3(3)
C12 C8 Cl1 113.2(2)
C9 C8 Cl1 113.4(2)
C7 C8 Cl1 111.7(2)
C10 C9 C8 112.8(3)
C10 C9 Cl2 125.0(3)
C8 C9 Cl2 122.2(2)
C9 C10 C14 135.5(3)
C9 C10 C1 115.4(3)
C14 C10 C1 108.9(3)
C12 C11 C1 113.9(3)
C12 C11 Cl3 124.9(3)
C1 C11 Cl3 121.2(2)
C11 C12 C8 114.1(3)
C11 C12 Cl4 124.0(3)
C8 C12 Cl4 121.6(2)
O1 C13 N1 124.6(3)
O1 C13 C1 128.0(3)
N1 C13 C1 107.4(3)
O2 C14 N1 125.1(3)
O2 C14 C10 129.2(3)
N1 C14 C10 105.7(3)
N1 C15 C16 111.4(3)
N1 C15 H15A 109.3
C16 C15 H15A 109.3
N1 C15 H15B 109.3
C16 C15 H15B 109.3
H15A C15 H15B 108.0
C15 C16 H16A 109.5
C15 C16 H16B 109.5
H16A C16 H16B 109.5
C15 C16 H16C 109.5
H16A C16 H16C 109.5
H16B C16 H16C 109.5

loop_
_geom_bond_atom_site_label_1
_geom_bond_atom_site_label_2
_geom_bond_site_symmetry_2
_geom_bond_distance
_geom_bond_publ_flag
Cl1 C8 . 1.768(3) ?
Cl2 C9 . 1.710(4) ?
Cl3 C11 . 1.714(4) ?
Cl4 C12 . 1.709(4) ?
O1 C13 . 1.205(4) ?
O2 C14 . 1.212(4) ?
N1 C13 . 1.391(4) ?
N1 C14 . 1.391(5) ?
N1 C15 . 1.464(5) ?
C1 C10 . 1.507(4) ?
C1 C13 . 1.510(4) ?
C1 C11 . 1.518(5) ?
C1 C2 . 1.575(4) ?
C2 C3 . 1.510(5) ?
C2 C7 . 1.521(4) ?
C2 H2 . 0.9800 ?
C3 C4 . 1.516(5) ?
C3 H3A . 0.9700 ?
C3 H3B . 0.9700 ?
C4 C5 . 1.532(5) ?
C4 H4A . 0.9700 ?
C4 H4B . 0.9700 ?
C5 C6 . 1.515(5) ?
C5 H5A . 0.9700 ?
C5 H5B . 0.9700 ?
C6 C7 . 1.499(5) ?
C6 H6A . 0.9700 ?
C6 H6B . 0.9700 ?
C7 C8 . 1.581(4) ?
C7 H7 . 0.9800 ?
C8 C12 . 1.534(5) ?
C8 C9 . 1.540(5) ?
C9 C10 . 1.313(4) ?
C10 C14 . 1.470(5) ?
C11 C12 . 1.315(4) ?
C15 C16 . 1.492(6) ?
C15 H15A . 0.9700 ?
C15 H15B . 0.9700 ?
C16 H16A . 0.9600 ?
C16 H16B . 0.9600 ?
C16 H16C . 0.9600 ?

loop_
_geom_hbond_atom_site_label_D
_geom_hbond_atom_site_label_H
_geom_hbond_atom_site_label_A
_geom_hbond_site_symmetry_A
_geom_hbond_distance_DH
_geom_hbond_distance_HA
_geom_hbond_distance_DA
_geom_hbond_angle_DHA
_geom_hbond_publ_flag
C6 H6B O2 3_666 0.97 2.53 3.434(7) 154 y

loop_
_geom_torsion_atom_site_label_1
_geom_torsion_atom_site_label_2
_geom_torsion_atom_site_label_3
_geom_torsion_atom_site_label_4
_geom_torsion
C10 C1 C2 C3 -160.5(3)
C13 C1 C2 C3 -48.9(4)
C11 C1 C2 C3 85.8(4)
C10 C1 C2 C7 68.6(3)
C13 C1 C2 C7 -179.7(3)
C11 C1 C2 C7 -45.1(3)
C7 C2 C3 C4 -60.0(4)
C1 C2 C3 C4 169.9(3)
C2 C3 C4 C5 49.9(4)
C3 C4 C5 C6 -46.3(4)
C4 C5 C6 C7 48.0(4)
C5 C6 C7 C2 -58.3(4)
C5 C6 C7 C8 170.9(3)
C3 C2 C7 C6 67.8(4)
C1 C2 C7 C6 -154.6(3)
C3 C2 C7 C8 -154.1(3)
C1 C2 C7 C8 -16.6(3)
C6 C7 C8 C12 -159.6(3)
C2 C7 C8 C12 68.7(3)
C6 C7 C8 C9 87.7(4)
C2 C7 C8 C9 -43.9(3)
C6 C7 C8 Cl1 -38.6(4)
C2 C7 C8 Cl1 -170.3(2)
C12 C8 C9 C10 -51.2(3)
C7 C8 C9 C10 58.1(3)
Cl1 C8 C9 C10 -176.5(2)
C12 C8 C9 Cl2 129.5(2)
C7 C8 C9 Cl2 -121.3(3)
Cl1 C8 C9 Cl2 4.1(3)
C8 C9 C10 C14 -176.5(3)
Cl2 C9 C10 C14 2.8(5)
C8 C9 C10 C1 -2.5(4)
Cl2 C9 C10 C1 176.9(2)
C13 C1 C10 C9 179.7(3)
C11 C1 C10 C9 54.5(3)
C2 C1 C10 C9 -60.1(3)
C13 C1 C10 C14 -4.7(3)
C11 C1 C10 C14 -129.9(3)
C2 C1 C10 C14 115.4(3)
C10 C1 C11 C12 -50.8(3)
C13 C1 C11 C12 -166.9(3)
C2 C1 C11 C12 59.8(3)
C10 C1 C11 Cl3 131.2(2)
C13 C1 C11 Cl3 15.1(4)
C2 C1 C11 Cl3 -118.2(3)
C1 C11 C12 C8 -3.2(4)
Cl3 C11 C12 C8 174.7(2)
C1 C11 C12 Cl4 -176.0(2)
Cl3 C11 C12 Cl4 1.8(4)
C9 C8 C12 C11 54.7(4)
C7 C8 C12 C11 -59.8(3)
Cl1 C8 C12 C11 -179.8(2)
C9 C8 C12 Cl4 -132.3(3)
C7 C8 C12 Cl4 113.2(3)
Cl1 C8 C12 Cl4 -6.8(3)
C14 N1 C13 O1 -178.2(3)
C15 N1 C13 O1 4.8(5)
C14 N1 C13 C1 -0.1(3)
C15 N1 C13 C1 -177.1(3)
C10 C1 C13 O1 -179.0(3)
C11 C1 C13 O1 -60.8(5)
C2 C1 C13 O1 69.7(4)
C10 C1 C13 N1 3.0(3)
C11 C1 C13 N1 121.2(3)
C2 C1 C13 N1 -108.4(3)
C13 N1 C14 O2 176.6(3)
C15 N1 C14 O2 -6.4(5)
C13 N1 C14 C10 -2.9(3)
C15 N1 C14 C10 174.0(3)
C9 C10 C14 O2 -0.5(6)
C1 C10 C14 O2 -174.8(3)
C9 C10 C14 N1 179.0(3)
C1 C10 C14 N1 4.7(3)
C13 N1 C15 C16 84.9(5)
C14 N1 C15 C16 -91.8(4)

loop_
_cod_related_entry_id
_cod_related_entry_database
_cod_related_entry_code
1 ChemSpider 21133833
